data_7215328
loop_
_publ_author_name
'Ma, Ji-Cheng'
'Liu, Ying-Ying'
'Yang, Jin'
'Liu, Yun-Yu'
'Ma, Jian-Fang'

_publ_section_title
;
 A series of lanthanide-transition metal coordination polymers with mixed
 ligands: syntheses, structures, photoluminescence and magnetic properties
;
_journal_issue 10
_journal_name_full CrystEngComm
_journal_page_first 3498
_journal_paper_doi 10.1039/c0ce00724b
_journal_volume 13
_journal_year 2011
_chemical_formula_moiety '2(C50 H34 Co N4 O17 Sm2), 2(O0.50)'
_chemical_formula_sum 'C100 H74 Co2 N8 O35 Sm4'
_chemical_formula_weight 2666.93
_chemical_name_systematic
;
?
;
_space_group_IT_number 14
_symmetry_cell_setting monoclinic
_symmetry_space_group_name_Hall '-P 2ybc'
_symmetry_space_group_name_H-M 'P 1 21/c 1'
_atom_sites_solution_hydrogens geom
_atom_sites_solution_primary direct
_atom_sites_solution_secondary difmap
_audit_creation_method SHELXL-97
_cell_angle_alpha 90
_cell_angle_beta 93.886(1)
_cell_angle_gamma 90
_cell_formula_units_Z 2
_cell_length_a 14.4790(13)
_cell_length_b 13.9140(13)
_cell_length_c 25.214(2)
_cell_measurement_temperature 293(2)
_cell_measurement_theta_max 25
_cell_measurement_theta_min 1.4
_cell_volume 5068.0(8)
_computing_cell_refinement 'SAINT (Bruker, 1999)'
_computing_data_collection 'SMART (Bruker, 1997)'
_computing_data_reduction SAINT
_computing_molecular_graphics 'SHELXTL-PLUS (Sheldrick, 1990)'
_computing_publication_material SHELXL-97
_computing_structure_refinement 'SHELXL-97 (Sheldrick, 1997)'
_computing_structure_solution 'SHELXS-97 (Sheldrick, 1997)'
_diffrn_ambient_temperature 293(2)
_diffrn_measured_fraction_theta_full 1.000
_diffrn_measured_fraction_theta_max 0.999
_diffrn_measurement_device_type 'Bruker APEX CCD area-detector'
_diffrn_measurement_method '\w scans'
_diffrn_radiation_monochromator graphite
_diffrn_radiation_source 'fine-focus sealed tube'
_diffrn_radiation_type MoK\a
_diffrn_radiation_wavelength 0.71069
_diffrn_reflns_av_R_equivalents 0.0674
_diffrn_reflns_av_sigmaI/netI 0.0871
_diffrn_reflns_limit_h_max 14
_diffrn_reflns_limit_h_min -17
_diffrn_reflns_limit_k_max 14
_diffrn_reflns_limit_k_min -16
_diffrn_reflns_limit_l_max 30
_diffrn_reflns_limit_l_min -18
_diffrn_reflns_number 25164
_diffrn_reflns_theta_full 25.00
_diffrn_reflns_theta_max 25.05
_diffrn_reflns_theta_min 1.41
_exptl_absorpt_coefficient_mu 2.688
_exptl_absorpt_correction_T_max 0.9482
_exptl_absorpt_correction_T_min 0.8773
_exptl_absorpt_correction_type multi-scan
_exptl_absorpt_process_details 'SADABS (Sheldrick, 1996)'
_exptl_crystal_colour green
_exptl_crystal_density_diffrn 1.748
_exptl_crystal_density_method 'not measured'
_exptl_crystal_description block
_exptl_crystal_F_000 2624
_exptl_crystal_size_max 0.18
_exptl_crystal_size_mid 0.12
_exptl_crystal_size_min 0.10
_refine_diff_density_max 2.229
_refine_diff_density_min -1.565
_refine_diff_density_rms 0.274
_refine_ls_extinction_method none
_refine_ls_goodness_of_fit_ref 1.022
_refine_ls_hydrogen_treatment constr
_refine_ls_matrix_type full
_refine_ls_number_parameters 705
_refine_ls_number_reflns 8972
_refine_ls_number_restraints 110
_refine_ls_restrained_S_all 1.017
_refine_ls_R_factor_all 0.1362
_refine_ls_R_factor_gt 0.0708
_refine_ls_shift/su_max 0.009
_refine_ls_shift/su_mean 0.000
_refine_ls_structure_factor_coef Fsqd
_refine_ls_weighting_details 'calc w=1/[\s^2^(Fo^2^)+(0.1053P)^2^+13.8346P] where P=(Fo^2^+2Fc^2^)/3'
_refine_ls_weighting_scheme calc
_refine_ls_wR_factor_gt 0.1748
_refine_ls_wR_factor_ref 0.2129
_reflns_number_gt 5046
_reflns_number_total 8972
_reflns_threshold_expression >2sigma(I)
_cod_data_source_file c0ce00724b.txt
_cod_data_source_block compound5
_cod_depositor_comments
;
The following automatic conversions were performed:

'_symmetry_cell_setting' value 'Monoclinic' changed to 'monoclinic'
according to
/usr/data/users/saulius/automatic-downloads/retrospective/RSC/lib/dictionaries/cif_core.dic
dictionary named 'cif_core.dic' version 2.4.2 from 2011-04-26.

Automatic conversion script
Id: cif_fix_values 2281 2013-09-26 08:29:07Z andrius 

The following automatic conversions were performed:

'_refine_ls_hydrogen_treatment' value 'contr' was replaced with the
value 'constr' as specified in the replacement file
'src/cod-tools/trunk/data/replacement-values/replacement_values.lst'.

Automatic conversion script
Id: cif_fix_values 5376 2017-05-30 11:51:03Z andrius 
;
_cod_original_sg_symbol_H-M 'P 21/c'
_cod_database_code 7215328

loop_
_symmetry_equiv_pos_as_xyz
'x, y, z'
'-x, y+1/2, -z+1/2'
'-x, -y, -z'
'x, -y-1/2, z-1/2'

loop_
_atom_site_label
_atom_site_type_symbol
_atom_site_fract_x
_atom_site_fract_y
_atom_site_fract_z
_atom_site_U_iso_or_equiv
_atom_site_adp_type
_atom_site_occupancy
_atom_site_symmetry_multiplicity
_atom_site_calc_flag
_atom_site_refinement_flags
_atom_site_disorder_assembly
_atom_site_disorder_group
Co1 Co 0.82515(11) 0.65900(13) -0.01387(7) 0.0632(5) Uani 1 1 d . . .
Sm1 Sm 1.36076(5) 0.65251(5) 0.31690(3) 0.0683(3) Uani 1 1 d . . .
Sm2 Sm 1.35853(5) 0.88291(5) 0.20717(3) 0.0635(2) Uani 1 1 d . . .
C1 C 1.1182(7) 0.6406(9) 0.1989(5) 0.055(5) Uani 0.647(8) 1 d PG A 1
C2 C 1.0939(9) 0.5500(9) 0.2165(4) 0.076(6) Uani 0.647(8) 1 d PGU A 1
H2 H 1.1244 0.5240 0.2468 0.091 Uiso 0.647(8) 1 calc PR A 1
C3 C 1.0239(9) 0.4984(8) 0.1889(6) 0.080(6) Uani 0.647(8) 1 d PGU A 1
H3 H 1.0076 0.4378 0.2008 0.096 Uiso 0.647(8) 1 calc PR A 1
C4 C 0.9781(8) 0.5374(9) 0.1437(5) 0.072(6) Uani 0.647(8) 1 d PG A 1
H4 H 0.9313 0.5029 0.1252 0.087 Uiso 0.647(8) 1 calc PR A 1
C5 C 1.0024(8) 0.6280(9) 0.1260(4) 0.056(5) Uani 0.647(8) 1 d PG A 1
C6 C 1.0725(8) 0.6796(7) 0.1536(5) 0.052(6) Uani 0.647(8) 1 d PG A 1
H6 H 1.0887 0.7402 0.1418 0.062 Uiso 0.647(8) 1 calc PR A 1
O3 O 0.8949(9) 0.6173(11) 0.0514(6) 0.084(5) Uani 0.647(8) 1 d P A 1
O4 O 0.9513(11) 0.7613(11) 0.0714(6) 0.087(5) Uani 0.647(8) 1 d P A 1
O1 O 1.2296(10) 0.6659(13) 0.2681(6) 0.086(5) Uani 0.647(8) 1 d P A 1
O2 O 1.2236(13) 0.7775(14) 0.2045(8) 0.119(7) Uani 0.647(8) 1 d P A 1
C5' C 1.0698(14) 0.7037(10) 0.1611(9) 0.030(8) Uani 0.353(8) 1 d PGU A 2
H5' H 1.0854 0.6388 0.1618 0.037 Uiso 0.353(8) 1 calc PR A 2
C1' C 1.1164(12) 0.7674(14) 0.1959(8) 0.051(8) Uani 0.353(8) 1 d PGU A 2
C2' C 1.0931(13) 0.8644(13) 0.1948(8) 0.060(6) Uani 0.353(8) 1 d PGU A 2
H2' H 1.1242 0.9070 0.2181 0.072 Uiso 0.353(8) 1 calc PR A 2
C3' C 1.0233(13) 0.8976(10) 0.1589(9) 0.058(6) Uani 0.353(8) 1 d PGU A 2
H3' H 1.0077 0.9624 0.1581 0.070 Uiso 0.353(8) 1 calc PR A 2
C4' C 0.9768(13) 0.8338(13) 0.1240(8) 0.063(6) Uani 0.353(8) 1 d PGU A 2
H4' H 0.9301 0.8560 0.1000 0.075 Uiso 0.353(8) 1 calc PR A 2
C6' C 1.0000(14) 0.7369(12) 0.1251(8) 0.064(9) Uani 0.353(8) 1 d PGU A 2
O3' O 0.978(2) 0.582(2) 0.0826(14) 0.104(11) Uani 0.353(8) 1 d P A 2
O4' O 0.898(2) 0.705(2) 0.0539(12) 0.077(7) Uani 0.353(8) 1 d PU A 2
O2' O 1.2569(14) 0.7830(15) 0.2513(9) 0.054(3) Uani 0.353(8) 1 d PU A 2
O1' O 1.2096(17) 0.635(2) 0.2400(12) 0.059(4) Uani 0.353(8) 1 d PU A 2
C7 C 1.1959(8) 0.7102(11) 0.2294(5) 0.060(3) Uani 1 1 d U . .
C8 C 0.9495(9) 0.6693(11) 0.0810(5) 0.067(4) Uani 1 1 d . . .
C9 C 1.4378(8) 0.9466(8) 0.3629(5) 0.056(3) Uani 1 1 d . A .
C10 C 1.4237(9) 0.9764(9) 0.4144(5) 0.068(4) Uani 1 1 d . . .
H10 H 1.3921 0.9367 0.4367 0.081 Uiso 1 1 calc R . .
C11 C 1.4568(11) 1.0663(10) 0.4332(6) 0.086(5) Uani 1 1 d . . .
H11 H 1.4482 1.0859 0.4678 0.103 Uiso 1 1 calc R . .
C12 C 1.5017(11) 1.1239(9) 0.3997(6) 0.082(4) Uani 1 1 d . . .
H12 H 1.5220 1.1839 0.4118 0.099 Uiso 1 1 calc R . .
C13 C 1.5184(9) 1.0971(10) 0.3486(6) 0.071(4) Uani 1 1 d . . .
C14 C 1.4878(8) 1.0068(10) 0.3310(5) 0.064(3) Uani 1 1 d . . .
H14 H 1.5011 0.9861 0.2973 0.077 Uiso 1 1 calc R . .
C15 C 1.5688(10) 1.1644(13) 0.3140(7) 0.083(5) Uani 1 1 d . . .
C16 C 1.4038(9) 0.8512(9) 0.3445(5) 0.062(3) Uani 1 1 d . . .
C17 C 1.2431(6) 0.5280(7) 0.5534(3) 0.070(4) Uani 1 1 d G . .
C18 C 1.1580(6) 0.4816(6) 0.5474(3) 0.083(4) Uani 1 1 d G . .
H18 H 1.1296 0.4600 0.5772 0.100 Uiso 1 1 calc R . .
C19 C 1.1155(5) 0.4675(7) 0.4969(4) 0.090(5) Uani 1 1 d G . .
H19 H 1.0586 0.4364 0.4929 0.108 Uiso 1 1 calc R . .
C20 C 1.1580(6) 0.4998(7) 0.4524(3) 0.094(5) Uani 1 1 d G . .
H20 H 1.1296 0.4903 0.4187 0.112 Uiso 1 1 calc R . .
C21 C 1.2431(6) 0.5462(6) 0.4585(3) 0.075(4) Uani 1 1 d G A .
C22 C 1.2856(5) 0.5603(6) 0.5089(4) 0.082(5) Uani 1 1 d G . .
H22 H 1.3426 0.5914 0.5130 0.098 Uiso 1 1 calc R . .
C23 C 1.2853(11) 0.5517(10) 0.6075(6) 0.083(4) Uani 1 1 d U . .
C24 C 1.2886(11) 0.5861(11) 0.4109(7) 0.084(5) Uani 1 1 d . . .
C25 C 1.2798(8) 1.1640(8) 0.2682(6) 0.064(3) Uani 1 1 d . A .
C26 C 1.1956(10) 1.1847(12) 0.2862(6) 0.087(4) Uani 1 1 d . . .
H26 H 1.1532 1.1348 0.2884 0.104 Uiso 1 1 calc R . .
C27 C 1.1704(11) 1.2723(11) 0.3008(7) 0.103(6) Uani 1 1 d . . .
H27 H 1.1105 1.2855 0.3099 0.123 Uiso 1 1 calc R . .
C28 C 1.2376(10) 1.3422(10) 0.3019(6) 0.080(4) Uani 1 1 d . . .
H28 H 1.2216 1.4035 0.3127 0.096 Uiso 1 1 calc R . .
C29 C 1.3272(9) 1.3281(8) 0.2880(5) 0.058(3) Uani 1 1 d . . .
C30 C 1.3464(9) 1.2402(10) 0.2700(6) 0.076(4) Uani 1 1 d . . .
H30 H 1.4048 1.2283 0.2582 0.091 Uiso 1 1 calc R . .
C31 C 1.3095(10) 1.0668(11) 0.2538(6) 0.081(4) Uani 1 1 d . . .
C32 C 1.3950(10) 1.4115(11) 0.2946(5) 0.068(4) Uani 1 1 d . . .
C33 C 0.7088(5) 0.7895(6) 0.0510(3) 0.070(4) Uani 1 1 d G . .
H33 H 0.7595 0.7890 0.0757 0.084 Uiso 1 1 calc R A .
C34 C 0.6307(7) 0.8431(6) 0.0608(4) 0.095(5) Uani 1 1 d GU A .
H34 H 0.6292 0.8784 0.0920 0.114 Uiso 1 1 calc R . .
C35 C 0.5549(6) 0.8439(7) 0.0238(5) 0.112(6) Uani 1 1 d GU A .
H35 H 0.5027 0.8798 0.0304 0.134 Uiso 1 1 calc R . .
C36 C 0.5572(4) 0.7911(8) -0.0228(4) 0.092(5) Uani 1 1 d G A .
H36 H 0.5065 0.7917 -0.0475 0.110 Uiso 1 1 calc R . .
C37 C 0.6352(6) 0.7375(6) -0.0326(3) 0.074(4) Uani 1 1 d G A .
N1 N 0.7110(4) 0.7367(5) 0.0043(3) 0.064(3) Uani 1 1 d G A .
C38 C 0.6438(9) 0.6721(11) -0.0790(6) 0.084(5) Uani 1 1 d . . .
H38A H 0.6195 0.6091 -0.0710 0.101 Uiso 1 1 calc R A .
H38B H 0.6081 0.6974 -0.1098 0.101 Uiso 1 1 calc R . .
C39 C 0.7890(7) 0.4480(8) 0.0130(3) 0.110(4) Uani 1 1 d GU . .
H39 H 0.8051 0.4648 0.0481 0.132 Uiso 1 1 calc R A .
C40 C 0.7657(8) 0.3535(7) 0.0003(5) 0.113(3) Uani 1 1 d GU A .
H40 H 0.7663 0.3071 0.0268 0.136 Uiso 1 1 calc R . .
C41 C 0.7415(8) 0.3284(6) -0.0522(5) 0.114(3) Uani 1 1 d GU A .
H41 H 0.7260 0.2651 -0.0608 0.137 Uiso 1 1 calc R . .
C42 C 0.7406(8) 0.3978(8) -0.0919(4) 0.110(3) Uani 1 1 d GU A .
H42 H 0.7244 0.3810 -0.1270 0.132 Uiso 1 1 calc R . .
C43 C 0.7638(7) 0.4923(7) -0.0791(4) 0.103(4) Uani 1 1 d GU A .
N2 N 0.7880(6) 0.5174(6) -0.0267(4) 0.077(3) Uani 1 1 d G A .
C44 C 0.7564(11) 0.5746(13) -0.1164(6) 0.101(5) Uani 1 1 d . . .
H44A H 0.8131 0.5794 -0.1347 0.121 Uiso 1 1 calc R A .
H44B H 0.7060 0.5628 -0.1430 0.121 Uiso 1 1 calc R . .
C45 C 1.0060(5) 0.7301(8) -0.0525(4) 0.110(6) Uani 1 1 d G . .
H45 H 1.0318 0.7074 -0.0201 0.132 Uiso 1 1 calc R A .
C46 C 1.0619(4) 0.7729(9) -0.0884(5) 0.126(6) Uani 1 1 d GU A .
H46 H 1.1253 0.7788 -0.0801 0.151 Uiso 1 1 calc R . .
C47 C 1.0233(7) 0.8070(8) -0.1368(4) 0.129(7) Uani 1 1 d GU A .
H47 H 1.0607 0.8356 -0.1609 0.154 Uiso 1 1 calc R . .
C48 C 0.9286(8) 0.7982(8) -0.1492(3) 0.113(6) Uani 1 1 d G A .
H48 H 0.9028 0.8210 -0.1816 0.135 Uiso 1 1 calc R . .
C49 C 0.8727(5) 0.7554(7) -0.1133(4) 0.085(4) Uani 1 1 d G A .
N3 N 0.9113(5) 0.7214(6) -0.0649(3) 0.071(3) Uani 1 1 d G A .
C50 C 0.7708(10) 0.7453(10) -0.1204(6) 0.086(4) Uani 1 1 d U . .
H50A H 0.7415 0.8034 -0.1085 0.103 Uiso 1 1 calc R A .
H50B H 0.7525 0.7364 -0.1578 0.103 Uiso 1 1 calc R . .
N4 N 0.7404(7) 0.6639(9) -0.0904(5) 0.073(3) Uani 1 1 d . A .
O5 O 1.4085(7) 0.8281(6) 0.2952(3) 0.075(3) Uani 1 1 d . A .
O6 O 1.3718(7) 0.7952(7) 0.3759(4) 0.079(3) Uani 1 1 d . A .
O7 O 1.5768(7) 1.1383(8) 0.2679(4) 0.096(3) Uani 1 1 d . . .
O8 O 1.6036(9) 1.2402(8) 0.3340(5) 0.117(4) Uani 1 1 d . . .
O9 O 1.3739(6) 0.5955(6) 0.4117(4) 0.074(3) Uani 1 1 d . A .
O10 O 1.2350(7) 0.6076(9) 0.3703(5) 0.106(4) Uani 1 1 d . A .
O11 O 1.3824(14) 0.5443(13) 0.6177(7) 0.062(4) Uani 0.50 1 d PU . .
O11' O 1.3528(13) 0.6030(14) 0.6081(8) 0.067(5) Uani 0.50 1 d PU . .
O12 O 1.2361(7) 0.5480(8) 0.6452(4) 0.092(3) Uani 1 1 d . . .
O13 O 1.3762(6) 1.0552(7) 0.2209(5) 0.092(3) Uani 1 1 d . A .
O14 O 1.2639(7) 0.9889(7) 0.2661(4) 0.086(3) Uani 1 1 d . A .
O15 O 1.4787(7) 1.3911(8) 0.2898(4) 0.097(3) Uani 1 1 d . . .
O16 O 1.3649(8) 1.4897(8) 0.3083(5) 0.114(4) Uani 1 1 d . . .
OW1 O 1.5248(6) 0.6423(6) 0.3429(4) 0.075(3) Uani 1 1 d . A .
OW2 O 0.819(2) 0.383(3) 0.1498(15) 0.22(2) Uani 0.50 1 d P . .

loop_
_atom_site_aniso_label
_atom_site_aniso_U_11
_atom_site_aniso_U_22
_atom_site_aniso_U_33
_atom_site_aniso_U_23
_atom_site_aniso_U_13
_atom_site_aniso_U_12
Co1 0.0527(9) 0.0839(12) 0.0509(11) -0.0030(9) -0.0104(8) 0.0002(8)
Sm1 0.0614(4) 0.0835(5) 0.0618(5) -0.0314(4) 0.0183(3) -0.0211(3)
Sm2 0.0797(5) 0.0620(4) 0.0510(4) 0.0079(3) 0.0206(3) 0.0151(3)
C1 0.041(9) 0.076(13) 0.047(12) -0.008(9) 0.002(8) 0.017(8)
C2 0.085(14) 0.069(14) 0.071(16) 0.015(11) -0.008(11) 0.010(10)
C3 0.066(13) 0.117(18) 0.057(15) 0.039(12) 0.004(10) -0.005(10)
C4 0.056(12) 0.101(16) 0.056(15) -0.019(12) -0.023(10) -0.017(11)
C5 0.045(10) 0.073(13) 0.049(12) -0.019(10) -0.010(9) -0.003(9)
C6 0.073(13) 0.031(9) 0.053(13) -0.014(9) 0.019(10) 0.011(8)
O3 0.064(9) 0.112(12) 0.069(11) -0.010(9) -0.049(8) 0.001(8)
O4 0.096(11) 0.080(11) 0.078(12) 0.015(8) -0.030(9) 0.013(8)
O1 0.072(10) 0.137(15) 0.046(10) 0.036(10) -0.012(8) 0.000(9)
O2 0.118(14) 0.135(16) 0.099(16) 0.015(13) -0.043(12) -0.048(12)
C5' 0.030(8) 0.030(8) 0.030(8) 0.0000(10) 0.0020(12) 0.0000(10)
C1' 0.051(8) 0.051(8) 0.051(8) -0.0001(10) 0.0034(12) -0.0001(10)
C2' 0.039(10) 0.063(13) 0.074(16) -0.032(11) -0.011(10) -0.002(9)
C3' 0.036(10) 0.063(13) 0.073(16) -0.032(11) -0.014(9) 0.002(9)
C4' 0.043(10) 0.068(13) 0.075(16) -0.026(11) -0.016(10) 0.007(9)
C6' 0.064(9) 0.064(9) 0.064(9) -0.0001(10) 0.0043(12) 0.0000(10)
O3' 0.11(2) 0.08(2) 0.12(3) -0.019(19) -0.03(2) 0.020(17)
O4' 0.077(8) 0.077(8) 0.077(8) 0.0000(10) 0.0052(11) 0.0001(10)
O2' 0.047(7) 0.074(9) 0.041(8) -0.006(7) 0.003(6) 0.001(6)
O1' 0.051(7) 0.077(9) 0.047(8) -0.009(8) -0.003(7) -0.002(7)
C7 0.051(6) 0.081(8) 0.046(7) -0.005(6) 0.002(5) -0.001(6)
C8 0.065(8) 0.084(11) 0.051(9) 0.004(7) -0.007(7) 0.025(7)
C9 0.059(7) 0.065(8) 0.046(8) 0.002(6) 0.019(6) 0.014(6)
C10 0.082(9) 0.075(9) 0.051(8) 0.002(7) 0.033(7) 0.002(7)
C11 0.124(12) 0.073(9) 0.066(10) -0.007(8) 0.044(9) -0.009(9)
C12 0.122(12) 0.059(8) 0.069(10) -0.003(7) 0.037(9) 0.003(8)
C13 0.083(9) 0.072(9) 0.060(9) 0.022(7) 0.014(7) 0.022(7)
C14 0.076(8) 0.083(9) 0.034(7) 0.015(6) 0.014(6) 0.027(7)
C15 0.066(9) 0.108(13) 0.075(12) 0.058(10) 0.014(8) 0.030(8)
C16 0.072(8) 0.067(8) 0.046(8) -0.007(7) 0.006(7) 0.026(6)
C17 0.078(8) 0.068(8) 0.068(10) -0.024(7) 0.031(7) -0.032(7)
C18 0.072(9) 0.098(11) 0.083(12) -0.016(9) 0.042(8) -0.023(8)
C19 0.067(9) 0.094(11) 0.114(14) -0.011(10) 0.038(9) -0.035(8)
C20 0.078(10) 0.110(12) 0.096(13) -0.034(10) 0.024(9) -0.040(9)
C21 0.073(8) 0.074(9) 0.084(11) -0.028(8) 0.042(8) -0.015(7)
C22 0.078(9) 0.090(10) 0.082(11) -0.046(8) 0.038(8) -0.046(8)
C23 0.094(8) 0.093(11) 0.067(10) -0.021(8) 0.031(8) -0.047(7)
C24 0.081(11) 0.100(11) 0.074(12) -0.040(9) 0.025(9) -0.025(9)
C25 0.069(8) 0.039(6) 0.086(10) 0.004(6) 0.030(7) 0.013(6)
C26 0.076(9) 0.102(12) 0.086(12) -0.002(9) 0.031(8) 0.019(8)
C27 0.087(10) 0.080(11) 0.145(17) -0.022(10) 0.044(11) -0.017(9)
C28 0.085(10) 0.087(10) 0.069(10) -0.015(8) 0.011(8) -0.030(8)
C29 0.092(9) 0.038(6) 0.044(7) 0.002(5) 0.004(7) 0.005(6)
C30 0.069(8) 0.083(10) 0.074(11) 0.013(8) -0.007(7) 0.015(7)
C31 0.095(10) 0.082(10) 0.070(10) 0.025(8) 0.038(9) -0.008(8)
C32 0.083(10) 0.094(11) 0.029(7) 0.009(7) 0.018(7) -0.020(8)
C33 0.063(8) 0.082(9) 0.067(10) 0.002(8) 0.013(7) -0.002(7)
C34 0.118(12) 0.080(10) 0.092(13) 0.024(9) 0.038(9) 0.020(9)
C35 0.095(11) 0.116(14) 0.130(17) 0.046(13) 0.044(9) 0.034(10)
C36 0.042(7) 0.131(14) 0.104(14) 0.052(11) 0.013(8) 0.013(8)
C37 0.052(8) 0.097(10) 0.073(10) 0.038(8) -0.007(7) -0.006(7)
N1 0.054(6) 0.079(7) 0.058(7) 0.014(6) -0.007(5) -0.001(5)
C38 0.058(8) 0.127(13) 0.063(10) 0.023(9) -0.020(7) -0.024(8)
C39 0.105(5) 0.110(5) 0.115(6) 0.002(5) 0.007(5) 0.009(5)
C40 0.113(3) 0.113(3) 0.114(3) 0.0002(10) 0.0076(10) 0.0007(10)
C41 0.114(3) 0.114(3) 0.115(3) -0.0007(10) 0.0080(10) 0.0003(10)
C42 0.105(5) 0.113(5) 0.111(5) -0.014(5) 0.012(4) 0.001(4)
C43 0.095(6) 0.108(6) 0.107(7) -0.018(6) 0.011(6) 0.001(6)
N2 0.067(7) 0.086(8) 0.078(9) -0.020(7) 0.008(6) 0.010(6)
C44 0.093(11) 0.146(15) 0.063(11) -0.032(11) 0.000(9) -0.031(11)
C45 0.064(10) 0.173(18) 0.094(14) 0.007(12) 0.014(9) -0.015(10)
C46 0.126(6) 0.126(6) 0.126(6) 0.0001(10) 0.0086(11) -0.0002(10)
C47 0.129(7) 0.129(7) 0.129(7) 0.0002(10) 0.0089(11) -0.0003(10)
C48 0.080(11) 0.175(18) 0.084(13) 0.035(12) 0.011(10) -0.021(11)
C49 0.054(8) 0.112(12) 0.086(12) 0.012(9) -0.004(8) -0.003(7)
N3 0.042(6) 0.105(8) 0.065(8) -0.006(6) 0.002(5) -0.005(5)
C50 0.085(4) 0.086(4) 0.085(4) 0.0005(10) 0.0055(11) -0.0003(10)
N4 0.056(6) 0.108(9) 0.054(7) 0.004(7) -0.010(5) -0.012(6)
O5 0.126(8) 0.061(5) 0.041(5) 0.002(4) 0.017(5) 0.022(5)
O6 0.117(7) 0.077(6) 0.046(6) -0.003(5) 0.028(5) -0.020(5)
O7 0.084(7) 0.157(10) 0.049(7) 0.039(6) 0.020(5) -0.012(6)
O8 0.153(11) 0.083(8) 0.119(11) 0.030(7) 0.046(9) -0.005(7)
O9 0.065(6) 0.084(6) 0.074(7) -0.008(5) 0.018(5) -0.031(5)
O10 0.075(7) 0.186(12) 0.059(7) -0.025(7) 0.032(6) -0.019(7)
O11 0.092(9) 0.060(11) 0.035(11) -0.015(9) 0.022(9) -0.018(9)
O11' 0.081(13) 0.071(12) 0.051(12) -0.005(11) 0.010(10) -0.031(8)
O12 0.096(7) 0.118(8) 0.065(7) -0.012(6) 0.041(6) -0.010(6)
O13 0.068(6) 0.084(7) 0.128(10) 0.027(6) 0.042(6) 0.006(5)
O14 0.102(7) 0.094(7) 0.066(7) 0.005(5) 0.040(6) 0.010(6)
O15 0.074(7) 0.148(10) 0.071(7) 0.026(7) 0.019(5) -0.011(6)
O16 0.125(9) 0.074(7) 0.148(12) -0.049(7) 0.050(8) -0.036(6)
OW1 0.064(5) 0.076(6) 0.084(7) -0.032(5) 0.004(5) -0.008(4)
OW2 0.12(2) 0.38(6) 0.18(3) -0.15(4) 0.07(2) -0.05(3)

loop_
_atom_type_symbol
_atom_type_description
_atom_type_scat_dispersion_real
_atom_type_scat_dispersion_imag
_atom_type_scat_source
C C 0.0033 0.0016 'International Tables Vol C Tables 4.2.6.8 and 6.1.1.4'
H H 0.0000 0.0000 'International Tables Vol C Tables 4.2.6.8 and 6.1.1.4'
N N 0.0061 0.0033 'International Tables Vol C Tables 4.2.6.8 and 6.1.1.4'
O O 0.0106 0.0060 'International Tables Vol C Tables 4.2.6.8 and 6.1.1.4'
Co Co 0.3494 0.9721 'International Tables Vol C Tables 4.2.6.8 and 6.1.1.4'
Sm Sm -0.1638 3.4418 'International Tables Vol C Tables 4.2.6.8 and 6.1.1.4'

loop_
_geom_angle_atom_site_label_1
_geom_angle_atom_site_label_2
_geom_angle_atom_site_label_3
_geom_angle
_geom_angle_site_symmetry_1
_geom_angle_site_symmetry_3
O3 Co1 N3 110.6(5) . .
O3 Co1 O4' 35.3(9) . .
N3 Co1 O4' 95.2(8) . .
O3 Co1 N1 110.2(5) . .
N3 Co1 N1 116.8(3) . .
O4' Co1 N1 91.6(8) . .
O3 Co1 N2 87.8(5) . .
N3 Co1 N2 118.1(4) . .
O4' Co1 N2 122.8(9) . .
N1 Co1 N2 109.4(3) . .
O3 Co1 N4 164.5(6) . .
N3 Co1 N4 76.4(4) . .
O4' Co1 N4 160.1(9) . .
N1 Co1 N4 76.8(4) . .
N2 Co1 N4 76.7(4) . .
O1 Sm1 O16 93.4(6) . 1_545
O1 Sm1 O7 82.6(5) . 2_845
O16 Sm1 O7 79.5(4) 1_545 2_845
O1 Sm1 O10 71.3(5) . .
O16 Sm1 O10 79.7(4) 1_545 .
O7 Sm1 O10 145.4(4) 2_845 .
O1 Sm1 OW1 161.6(5) . .
O16 Sm1 OW1 86.3(4) 1_545 .
O7 Sm1 OW1 79.2(3) 2_845 .
O10 Sm1 OW1 126.5(4) . .
O1 Sm1 O6 106.6(6) . .
O16 Sm1 O6 148.5(4) 1_545 .
O7 Sm1 O6 126.2(3) 2_845 .
O10 Sm1 O6 83.9(3) . .
OW1 Sm1 O6 82.1(3) . .
O1 Sm1 O9 124.5(4) . .
O16 Sm1 O9 77.1(4) 1_545 .
O7 Sm1 O9 144.8(3) 2_845 .
O10 Sm1 O9 53.1(3) . .
OW1 Sm1 O9 73.4(3) . .
O6 Sm1 O9 71.6(3) . .
O1 Sm1 O5 92.0(5) . .
O16 Sm1 O5 154.6(3) 1_545 .
O7 Sm1 O5 76.6(3) 2_845 .
O10 Sm1 O5 125.4(4) . .
OW1 Sm1 O5 81.0(3) . .
O6 Sm1 O5 50.8(3) . .
O9 Sm1 O5 119.4(3) . .
O1 Sm1 O2' 38.0(6) . .
O16 Sm1 O2' 127.0(6) 1_545 .
O7 Sm1 O2' 75.3(5) 2_845 .
O10 Sm1 O2' 95.8(5) . .
OW1 Sm1 O2' 132.0(5) . .
O6 Sm1 O2' 81.2(5) . .
O9 Sm1 O2' 139.8(5) . .
O5 Sm1 O2' 54.0(5) . .
O1 Sm1 O1' 13.4(8) . .
O16 Sm1 O1' 82.7(7) 1_545 .
O7 Sm1 O1' 72.6(6) 2_845 .
O10 Sm1 O1' 77.5(6) . .
OW1 Sm1 O1' 151.2(6) . .
O6 Sm1 O1' 119.7(6) . .
O9 Sm1 O1' 129.0(6) . .
O5 Sm1 O1' 98.1(6) . .
O2' Sm1 O1' 45.4(7) . .
O8 Sm2 O15 77.9(4) 2_845 2_845
O8 Sm2 O2' 83.2(6) 2_845 .
O15 Sm2 O2' 131.9(6) 2_845 .
O8 Sm2 O5 94.4(4) 2_845 .
O15 Sm2 O5 75.4(4) 2_845 .
O2' Sm2 O5 62.4(6) . .
O8 Sm2 O13 151.6(4) 2_845 .
O15 Sm2 O13 81.5(3) 2_845 .
O2' Sm2 O13 125.2(6) . .
O5 Sm2 O13 99.1(3) . .
O8 Sm2 O2 71.7(6) 2_845 .
O15 Sm2 O2 145.8(6) 2_845 .
O2' Sm2 O2 30.1(6) . .
O5 Sm2 O2 91.4(5) . .
O13 Sm2 O2 132.3(5) . .
O8 Sm2 O12 103.3(4) 2_845 4_575
O15 Sm2 O12 132.3(4) 2_845 4_575
O2' Sm2 O12 94.8(6) . 4_575
O5 Sm2 O12 149.4(3) . 4_575
O13 Sm2 O12 76.8(4) . 4_575
O2 Sm2 O12 71.2(5) . 4_575
O8 Sm2 O11' 67.3(6) 2_845 4_575
O15 Sm2 O11' 89.7(5) 2_845 4_575
O2' Sm2 O11' 122.6(7) . 4_575
O5 Sm2 O11' 158.7(4) . 4_575
O13 Sm2 O11' 93.5(5) . 4_575
O2 Sm2 O11' 92.7(7) . 4_575
O12 Sm2 O11' 50.6(5) 4_575 4_575
O8 Sm2 O11 83.8(5) 2_845 4_575
O15 Sm2 O11 79.2(5) 2_845 4_575
O2' Sm2 O11 142.0(7) . 4_575
O5 Sm2 O11 154.3(5) . 4_575
O13 Sm2 O11 73.3(5) . 4_575
O2 Sm2 O11 112.0(7) . 4_575
O12 Sm2 O11 54.2(5) 4_575 4_575
O11' Sm2 O11 21.7(5) 4_575 4_575
O8 Sm2 O14 154.8(4) 2_845 .
O15 Sm2 O14 121.8(3) 2_845 .
O2' Sm2 O14 71.9(6) . .
O5 Sm2 O14 77.7(3) . .
O13 Sm2 O14 53.4(3) . .
O2 Sm2 O14 84.5(6) . .
O12 Sm2 O14 75.8(3) 4_575 .
O11' Sm2 O14 123.5(5) 4_575 .
O11 Sm2 O14 113.6(4) 4_575 .
C2 C1 C6 120.0 . .
C2 C1 C7 124.5(9) . .
C6 C1 C7 115.5(9) . .
C3 C2 C1 120.0 . .
C3 C2 H2 120.0 . .
C1 C2 H2 120.0 . .
C4 C3 C2 120.0 . .
C4 C3 H3 120.0 . .
C2 C3 H3 120.0 . .
C3 C4 C5 120.0 . .
C3 C4 H4 120.0 . .
C5 C4 H4 120.0 . .
C6 C5 C4 120.0 . .
C6 C5 C8 121.2(10) . .
C4 C5 C8 118.7(10) . .
C5 C6 C1 120.0 . .
C5 C6 H6 120.0 . .
C1 C6 H6 120.0 . .
C8 O3 Co1 126.0(13) . .
C7 O1 Sm1 140.3(13) . .
C7 O2 Sm2 137.9(13) . .
C1' C5' C6' 120.0 . .
C1' C5' H5' 120.0 . .
C6' C5' H5' 120.0 . .
C2' C1' C5' 120.0 . .
C2' C1' C7 131.3(13) . .
C5' C1' C7 108.5(13) . .
C1' C2' C3' 120.0 . .
C1' C2' H2' 120.0 . .
C3' C2' H2' 120.0 . .
C4' C3' C2' 120.0 . .
C4' C3' H3' 120.0 . .
C2' C3' H3' 120.0 . .
C3' C4' C6' 120.0 . .
C3' C4' H4' 120.0 . .
C6' C4' H4' 120.0 . .
C4' C6' C5' 120.0 . .
C4' C6' C8 117.3(12) . .
C5' C6' C8 122.5(12) . .
C8 O4' Co1 132(3) . .
C7 O2' Sm2 128.7(15) . .
C7 O2' Sm1 93.5(12) . .
Sm2 O2' Sm1 109.4(7) . .
C7 O1' Sm1 101.7(17) . .
O1' C7 O2 144(2) . .
O1' C7 O1 43.2(14) . .
O2 C7 O1 132.4(16) . .
O1' C7 O2' 119(2) . .
O2 C7 O2' 55.6(13) . .
O1 C7 O2' 81.2(15) . .
O1' C7 C1' 136(2) . .
O2 C7 C1' 65.8(14) . .
O1 C7 C1' 155.0(15) . .
O2' C7 C1' 104.8(15) . .
O1' C7 C1 69.9(17) . .
O2 C7 C1 116.9(14) . .
O1 C7 C1 107.5(15) . .
O2' C7 C1 170.9(16) . .
C1' C7 C1 66.2(9) . .
O4' C8 O3 61.3(18) . .
O4' C8 O3' 131(3) . .
O3 C8 O3' 70.7(17) . .
O4' C8 O4 57.6(18) . .
O3 C8 O4 117.9(13) . .
O3' C8 O4 158(2) . .
O4' C8 C5 167(2) . .
O3 C8 C5 120.6(14) . .
O3' C8 C5 56.3(16) . .
O4 C8 C5 121.4(14) . .
O4' C8 C6' 116(2) . .
O3 C8 C6' 168.3(16) . .
O3' C8 C6' 113.8(17) . .
O4 C8 C6' 62.4(12) . .
C5 C8 C6' 59.6(10) . .
C10 C9 C14 118.3(12) . .
C10 C9 C16 119.6(11) . .
C14 C9 C16 122.0(12) . .
C9 C10 C11 120.6(12) . .
C9 C10 H10 119.7 . .
C11 C10 H10 119.7 . .
C12 C11 C10 118.6(13) . .
C12 C11 H11 120.7 . .
C10 C11 H11 120.7 . .
C11 C12 C13 122.8(14) . .
C11 C12 H12 118.6 . .
C13 C12 H12 118.6 . .
C12 C13 C14 117.9(12) . .
C12 C13 C15 119.8(15) . .
C14 C13 C15 122.3(14) . .
C13 C14 C9 121.6(12) . .
C13 C14 H14 119.2 . .
C9 C14 H14 119.2 . .
O7 C15 O8 124.4(15) . .
O7 C15 C13 116.4(17) . .
O8 C15 C13 119.0(16) . .
O6 C16 O5 120.8(12) . .
O6 C16 C9 119.9(12) . .
O5 C16 C9 119.2(12) . .
C18 C17 C22 120.0 . .
C18 C17 C23 120.5(7) . .
C22 C17 C23 119.3(7) . .
C17 C18 C19 120.0 . .
C17 C18 H18 120.0 . .
C19 C18 H18 120.0 . .
C20 C19 C18 120.0 . .
C20 C19 H19 120.0 . .
C18 C19 H19 120.0 . .
C19 C20 C21 120.0 . .
C19 C20 H20 120.0 . .
C21 C20 H20 120.0 . .
C22 C21 C20 120.0 . .
C22 C21 C24 119.0(8) . .
C20 C21 C24 121.0(8) . .
C21 C22 C17 120.0 . .
C21 C22 H22 120.0 . .
C17 C22 H22 120.0 . .
O11' C23 O12 121.7(16) . .
O11' C23 O11 41.3(10) . .
O12 C23 O11 118.5(16) . .
O11' C23 C17 115.1(14) . .
O12 C23 C17 118.4(12) . .
O11 C23 C17 119.3(13) . .
O11' C23 Sm2 62.7(11) . 4_576
O12 C23 Sm2 61.6(8) . 4_576
O11 C23 Sm2 63.3(9) . 4_576
C17 C23 Sm2 173.8(10) . 4_576
O9 C24 O10 122.5(15) . .
O9 C24 C21 120.8(16) . .
O10 C24 C21 116.6(12) . .
C26 C25 C30 116.8(12) . .
C26 C25 C31 124.0(12) . .
C30 C25 C31 118.7(11) . .
C27 C26 C25 123.7(15) . .
C27 C26 H26 118.2 . .
C25 C26 H26 118.2 . .
C26 C27 C28 116.5(15) . .
C26 C27 H27 121.8 . .
C28 C27 H27 121.8 . .
C27 C28 C29 124.8(14) . .
C27 C28 H28 117.6 . .
C29 C28 H28 117.6 . .
C30 C29 C28 115.9(12) . .
C30 C29 C32 125.8(13) . .
C28 C29 C32 118.3(11) . .
C29 C30 C25 122.1(13) . .
C29 C30 H30 119.0 . .
C25 C30 H30 119.0 . .
O14 C31 O13 116.5(13) . .
O14 C31 C25 122.6(12) . .
O13 C31 C25 120.2(11) . .
O16 C32 O15 126.0(14) . .
O16 C32 C29 117.8(13) . .
O15 C32 C29 115.9(14) . .
C34 C33 N1 120.0 . .
C34 C33 H33 120.0 . .
N1 C33 H33 120.0 . .
C33 C34 C35 120.0 . .
C33 C34 H34 120.0 . .
C35 C34 H34 120.0 . .
C36 C35 C34 120.0 . .
C36 C35 H35 120.0 . .
C34 C35 H35 120.0 . .
C35 C36 C37 120.0 . .
C35 C36 H36 120.0 . .
C37 C36 H36 120.0 . .
N1 C37 C36 120.0 . .
N1 C37 C38 114.5(8) . .
C36 C37 C38 125.3(8) . .
C37 N1 C33 120.0 . .
C37 N1 Co1 117.8(5) . .
C33 N1 Co1 122.2(5) . .
N4 C38 C37 109.6(10) . .
N4 C38 H38A 109.7 . .
C37 C38 H38A 109.7 . .
N4 C38 H38B 109.8 . .
C37 C38 H38B 109.8 . .
H38A C38 H38B 108.2 . .
C40 C39 N2 120.0 . .
C40 C39 H39 120.0 . .
N2 C39 H39 120.0 . .
C39 C40 C41 120.0 . .
C39 C40 H40 120.0 . .
C41 C40 H40 120.0 . .
C42 C41 C40 120.0 . .
C42 C41 H41 120.0 . .
C40 C41 H41 120.0 . .
C43 C42 C41 120.0 . .
C43 C42 H42 120.0 . .
C41 C42 H42 120.0 . .
N2 C43 C42 120.0 . .
N2 C43 C44 114.4(9) . .
C42 C43 C44 125.3(9) . .
C43 N2 C39 120.0 . .
C43 N2 Co1 115.8(6) . .
C39 N2 Co1 124.2(6) . .
N4 C44 C43 112.8(12) . .
N4 C44 H44A 109.0 . .
C43 C44 H44A 109.0 . .
N4 C44 H44B 109.0 . .
C43 C44 H44B 109.0 . .
H44A C44 H44B 107.8 . .
C46 C45 N3 120.0 . .
C46 C45 H45 120.0 . .
N3 C45 H45 120.0 . .
C45 C46 C47 120.0 . .
C45 C46 H46 120.0 . .
C47 C46 H46 120.0 . .
C48 C47 C46 120.0 . .
C48 C47 H47 120.0 . .
C46 C47 H47 120.0 . .
C47 C48 C49 120.0 . .
C47 C48 H48 120.0 . .
C49 C48 H48 120.0 . .
C48 C49 N3 120.0 . .
C48 C49 C50 125.5(9) . .
N3 C49 C50 114.4(9) . .
C49 N3 C45 120.0 . .
C49 N3 Co1 118.0(5) . .
C45 N3 Co1 122.0(5) . .
N4 C50 C49 110.3(11) . .
N4 C50 H50A 109.6 . .
C49 C50 H50A 109.6 . .
N4 C50 H50B 109.6 . .
C49 C50 H50B 109.6 . .
H50A C50 H50B 108.1 . .
C44 N4 C50 112.0(12) . .
C44 N4 C38 110.3(11) . .
C50 N4 C38 112.0(11) . .
C44 N4 Co1 106.0(9) . .
C50 N4 Co1 108.0(8) . .
C38 N4 Co1 108.3(8) . .
C16 O5 Sm2 140.9(7) . .
C16 O5 Sm1 90.0(8) . .
Sm2 O5 Sm1 115.0(4) . .
C16 O6 Sm1 97.6(8) . .
C15 O7 Sm1 152.6(12) . 2_855
C15 O8 Sm2 129.5(11) . 2_855
C24 O9 Sm1 90.4(10) . .
C24 O10 Sm1 93.9(8) . .
O11' O11 C23 57.5(18) . .
O11' O11 Sm2 78.1(19) . 4_576
C23 O11 Sm2 86.5(10) . 4_576
O11 O11' C23 81(2) . .
O11 O11' Sm2 80.2(19) . 4_576
C23 O11' Sm2 91.8(13) . 4_576
C23 O12 Sm2 92.6(9) . 4_576
C31 O13 Sm2 97.7(8) . .
C31 O14 Sm2 92.3(8) . .
C32 O15 Sm2 167.3(11) . 2_855
C32 O16 Sm1 156.8(10) . 1_565

loop_
_geom_bond_atom_site_label_1
_geom_bond_atom_site_label_2
_geom_bond_distance
_geom_bond_site_symmetry_2
Co1 O3 1.959(13) .
Co1 N3 2.046(7) .
Co1 O4' 2.05(3) .
Co1 N1 2.052(6) .
Co1 N2 2.062(8) .
Co1 N4 2.217(11) .
Sm1 O1 2.200(14) .
Sm1 O16 2.277(10) 1_545
Sm1 O7 2.385(10) 2_845
Sm1 O10 2.419(9) .
Sm1 OW1 2.425(8) .
Sm1 O6 2.480(9) .
Sm1 O9 2.514(9) .
Sm1 O5 2.607(9) .
Sm1 O2' 2.82(2) .
Sm1 O1' 2.84(3) .
Sm2 O8 2.324(11) 2_845
Sm2 O15 2.355(10) 2_845
Sm2 O2' 2.36(2) .
Sm2 O5 2.412(9) .
Sm2 O13 2.434(10) .
Sm2 O2 2.441(17) .
Sm2 O12 2.476(10) 4_575
Sm2 O11' 2.50(2) 4_575
Sm2 O11 2.518(17) 4_575
Sm2 O14 2.558(9) .
C1 C2 1.3900 .
C1 C6 1.3900 .
C1 C7 1.637(15) .
C2 C3 1.3900 .
C2 H2 0.9300 .
C3 C4 1.3900 .
C3 H3 0.9300 .
C4 C5 1.3900 .
C4 H4 0.9300 .
C5 C6 1.3900 .
C5 C8 1.444(15) .
C6 H6 0.9300 .
O3 C8 1.276(18) .
O4 C8 1.304(19) .
O1 C7 1.225(18) .
O2 C7 1.21(2) .
C5' C1' 1.3900 .
C5' C6' 1.3900 .
C5' H5' 0.9300 .
C1' C2' 1.3900 .
C1' C7 1.595(19) .
C2' C3' 1.3900 .
C2' H2' 0.9300 .
C3' C4' 1.3900 .
C3' H3' 0.9300 .
C4' C6' 1.3900 .
C4' H4' 0.9300 .
C6' C8 1.596(19) .
O3' C8 1.29(3) .
O4' C8 1.09(3) .
O2' C7 1.43(2) .
O1' C7 1.09(3) .
C9 C10 1.392(16) .
C9 C14 1.396(16) .
C9 C16 1.481(17) .
C10 C11 1.410(18) .
C10 H10 0.9300 .
C11 C12 1.361(18) .
C11 H11 0.9300 .
C12 C13 1.380(19) .
C12 H12 0.9300 .
C13 C14 1.394(18) .
C13 C15 1.503(19) .
C14 H14 0.9300 .
C15 O7 1.23(2) .
C15 O8 1.26(2) .
C16 O6 1.224(15) .
C16 O5 1.288(14) .
C17 C18 1.3900 .
C17 C22 1.3900 .
C17 C23 1.492(16) .
C18 C19 1.3900 .
C18 H18 0.9300 .
C19 C20 1.3900 .
C19 H19 0.9300 .
C20 C21 1.3900 .
C20 H20 0.9300 .
C21 C22 1.3900 .
C21 C24 1.511(17) .
C22 H22 0.9300 .
C23 O11' 1.21(2) .
C23 O12 1.227(15) .
C23 O11 1.42(3) .
C23 Sm2 2.812(15) 4_576
C24 O9 1.241(16) .
C24 O10 1.277(19) .
C25 C26 1.360(16) .
C25 C30 1.431(17) .
C25 C31 1.472(18) .
C26 C27 1.332(19) .
C26 H26 0.9300 .
C27 C28 1.375(18) .
C27 H27 0.9300 .
C28 C29 1.379(18) .
C28 H28 0.9300 .
C29 C30 1.341(16) .
C29 C32 1.523(18) .
C30 H30 0.9300 .
C31 O14 1.317(15) .
C31 O13 1.326(15) .
C32 O16 1.231(16) .
C32 O15 1.258(16) .
C33 C34 1.3900 .
C33 N1 1.3900 .
C33 H33 0.9300 .
C34 C35 1.3900 .
C34 H34 0.9300 .
C35 C36 1.3900 .
C35 H35 0.9300 .
C36 C37 1.3900 .
C36 H36 0.9300 .
C37 N1 1.3900 .
C37 C38 1.493(17) .
C38 N4 1.451(16) .
C38 H38A 0.9700 .
C38 H38B 0.9700 .
C39 C40 1.3900 .
C39 N2 1.3900 .
C39 H39 0.9300 .
C40 C41 1.3900 .
C40 H40 0.9300 .
C41 C42 1.3900 .
C41 H41 0.9300 .
C42 C43 1.3900 .
C42 H42 0.9300 .
C43 N2 1.3900 .
C43 C44 1.481(19) .
C44 N4 1.431(19) .
C44 H44A 0.9700 .
C44 H44B 0.9700 .
C45 C46 1.3900 .
C45 N3 1.3900 .
C45 H45 0.9300 .
C46 C47 1.3900 .
C46 H46 0.9300 .
C47 C48 1.3900 .
C47 H47 0.9300 .
C48 C49 1.3900 .
C48 H48 0.9300 .
C49 N3 1.3900 .
C49 C50 1.480(15) .
C50 N4 1.448(17) .
C50 H50A 0.9700 .
C50 H50B 0.9700 .
O7 Sm1 2.385(10) 2_855
O8 Sm2 2.324(11) 2_855
O11 O11' 0.94(2) .
O11 Sm2 2.518(17) 4_576
O11' Sm2 2.50(2) 4_576
O12 Sm2 2.476(10) 4_576
O15 Sm2 2.355(10) 2_855
O16 Sm1 2.277(10) 1_565

loop_
_geom_torsion_atom_site_label_1
_geom_torsion_atom_site_label_2
_geom_torsion_atom_site_label_3
_geom_torsion_atom_site_label_4
_geom_torsion
_geom_torsion_site_symmetry_1
_geom_torsion_site_symmetry_4
C6 C1 C2 C3 0.0 . .
C7 C1 C2 C3 177.1(11) . .
C1 C2 C3 C4 0.0 . .
C2 C3 C4 C5 0.0 . .
C3 C4 C5 C6 0.0 . .
C3 C4 C5 C8 -175.8(12) . .
C4 C5 C6 C1 0.0 . .
C8 C5 C6 C1 175.7(12) . .
C2 C1 C6 C5 0.0 . .
C7 C1 C6 C5 -177.3(10) . .
N3 Co1 O3 C8 52.6(16) . .
O4' Co1 O3 C8 -16.1(16) . .
N1 Co1 O3 C8 -78.2(15) . .
N2 Co1 O3 C8 171.9(15) . .
N4 Co1 O3 C8 167.3(14) . .
O16 Sm1 O1 C7 -128(2) 1_545 .
O7 Sm1 O1 C7 -49(2) 2_845 .
O10 Sm1 O1 C7 154(3) . .
OW1 Sm1 O1 C7 -39(4) . .
O6 Sm1 O1 C7 77(2) . .
O9 Sm1 O1 C7 156(2) . .
O5 Sm1 O1 C7 27(2) . .
O2' Sm1 O1 C7 27(2) . .
O1' Sm1 O1 C7 -90(4) . .
O8 Sm2 O2 C7 81(2) 2_845 .
O15 Sm2 O2 C7 53(3) 2_845 .
O2' Sm2 O2 C7 -28(2) . .
O5 Sm2 O2 C7 -13(2) . .
O13 Sm2 O2 C7 -117(2) . .
O12 Sm2 O2 C7 -167(3) 4_575 .
O11' Sm2 O2 C7 146(2) 4_575 .
O11 Sm2 O2 C7 156(2) 4_575 .
O14 Sm2 O2 C7 -91(2) . .
C6' C5' C1' C2' 0.0 . .
C6' C5' C1' C7 -176.6(17) . .
C5' C1' C2' C3' 0.0 . .
C7 C1' C2' C3' 176(2) . .
C1' C2' C3' C4' 0.0 . .
C2' C3' C4' C6' 0.0 . .
C3' C4' C6' C5' 0.0 . .
C3' C4' C6' C8 -175.2(19) . .
C1' C5' C6' C4' 0.0 . .
C1' C5' C6' C8 175(2) . .
O3 Co1 O4' C8 21(2) . .
N3 Co1 O4' C8 -98(3) . .
N1 Co1 O4' C8 145(3) . .
N2 Co1 O4' C8 30(3) . .
N4 Co1 O4' C8 -161.9(17) . .
O8 Sm2 O2' C7 -45.3(17) 2_845 .
O15 Sm2 O2' C7 -112.2(16) 2_845 .
O5 Sm2 O2' C7 -143.9(19) . .
O13 Sm2 O2' C7 134.8(15) . .
O2 Sm2 O2' C7 19.7(15) . .
O12 Sm2 O2' C7 57.5(17) 4_575 .
O11' Sm2 O2' C7 12(2) 4_575 .
O11 Sm2 O2' C7 25(2) 4_575 .
O14 Sm2 O2' C7 130.9(18) . .
O8 Sm2 O2' Sm1 66.0(7) 2_845 .
O15 Sm2 O2' Sm1 -0.9(12) 2_845 .
O5 Sm2 O2' Sm1 -32.6(5) . .
O13 Sm2 O2' Sm1 -113.9(7) . .
O2 Sm2 O2' Sm1 131.0(18) . .
O12 Sm2 O2' Sm1 168.8(7) 4_575 .
O11' Sm2 O2' Sm1 123.4(8) 4_575 .
O11 Sm2 O2' Sm1 136.7(8) 4_575 .
O14 Sm2 O2' Sm1 -117.8(8) . .
O1 Sm1 O2' C7 -14.3(10) . .
O16 Sm1 O2' C7 18.0(13) 1_545 .
O7 Sm1 O2' C7 82.4(11) 2_845 .
O10 Sm1 O2' C7 -63.5(11) . .
OW1 Sm1 O2' C7 142.7(8) . .
O6 Sm1 O2' C7 -146.4(11) . .
O9 Sm1 O2' C7 -99.1(12) . .
O5 Sm1 O2' C7 166.3(13) . .
O1' Sm1 O2' C7 2.5(11) . .
O1 Sm1 O2' Sm2 -147.5(15) . .
O16 Sm1 O2' Sm2 -115.2(7) 1_545 .
O7 Sm1 O2' Sm2 -50.8(7) 2_845 .
O10 Sm1 O2' Sm2 163.3(7) . .
OW1 Sm1 O2' Sm2 9.5(12) . .
O6 Sm1 O2' Sm2 80.4(8) . .
O9 Sm1 O2' Sm2 127.7(6) . .
O5 Sm1 O2' Sm2 33.1(5) . .
O1' Sm1 O2' Sm2 -130.7(13) . .
O1 Sm1 O1' C7 47(3) . .
O16 Sm1 O1' C7 -171.0(18) 1_545 .
O7 Sm1 O1' C7 -89.7(18) 2_845 .
O10 Sm1 O1' C7 108.0(18) . .
OW1 Sm1 O1' C7 -102.5(18) . .
O6 Sm1 O1' C7 33(2) . .
O9 Sm1 O1' C7 122.2(16) . .
O5 Sm1 O1' C7 -16.6(18) . .
O2' Sm1 O1' C7 -3.4(14) . .
Sm1 O1' C7 O2 76(4) . .
Sm1 O1' C7 O1 -26.4(15) . .
Sm1 O1' C7 O2' 5(2) . .
Sm1 O1' C7 C1' -169.9(19) . .
Sm1 O1' C7 C1 -175.5(14) . .
Sm2 O2 C7 O1' -66(5) . .
Sm2 O2 C7 O1 -1(4) . .
Sm2 O2 C7 O2' 27.6(19) . .
Sm2 O2 C7 C1' 158(3) . .
Sm2 O2 C7 C1 -158.5(16) . .
Sm1 O1 C7 O1' 119(3) . .
Sm1 O1 C7 O2 -10(4) . .
Sm1 O1 C7 O2' -34(2) . .
Sm1 O1 C7 C1' -140(3) . .
Sm1 O1 C7 C1 148.9(19) . .
Sm2 O2' C7 O1' 113(2) . .
Sm1 O2' C7 O1' -5(2) . .
Sm2 O2' C7 O2 -24.4(18) . .
Sm1 O2' C7 O2 -142.6(17) . .
Sm2 O2' C7 O1 134.3(17) . .
Sm1 O2' C7 O1 16.0(11) . .
Sm2 O2' C7 C1' -70.5(18) . .
Sm1 O2' C7 C1' 171.3(11) . .
Sm2 O2' C7 C1 -61(9) . .
Sm1 O2' C7 C1 -180(100) . .
C2' C1' C7 O1' 162(3) . .
C5' C1' C7 O1' -22(3) . .
C2' C1' C7 O2 -54(2) . .
C5' C1' C7 O2 122.0(17) . .
C2' C1' C7 O1 88(4) . .
C5' C1' C7 O1 -96(4) . .
C2' C1' C7 O2' -13(2) . .
C5' C1' C7 O2' 162.6(14) . .
C2' C1' C7 C1 168(2) . .
C5' C1' C7 C1 -15.8(11) . .
C2 C1 C7 O1' 24.5(19) . .
C6 C1 C7 O1' -158.4(18) . .
C2 C1 C7 O2 165.3(15) . .
C6 C1 C7 O2 -17.6(19) . .
C2 C1 C7 O1 2.9(16) . .
C6 C1 C7 O1 -180.0(12) . .
C2 C1 C7 O2' -161(8) . .
C6 C1 C7 O2' 16(9) . .
C2 C1 C7 C1' -151.3(14) . .
C6 C1 C7 C1' 25.9(12) . .
Co1 O4' C8 O3 -21(2) . .
Co1 O4' C8 O3' -6(5) . .
Co1 O4' C8 O4 148(3) . .
Co1 O4' C8 C5 -123(9) . .
Co1 O4' C8 C6' 172(2) . .
Co1 O3 C8 O4' 20(2) . .
Co1 O3 C8 O3' -148(2) . .
Co1 O3 C8 O4 9(2) . .
Co1 O3 C8 C5 -175.2(11) . .
Co1 O3 C8 C6' 97(8) . .
C6 C5 C8 O4' -96(11) . .
C4 C5 C8 O4' 80(11) . .
C6 C5 C8 O3 169.9(12) . .
C4 C5 C8 O3 -14.3(18) . .
C6 C5 C8 O3' 139(2) . .
C4 C5 C8 O3' -45(2) . .
C6 C5 C8 O4 -14.6(19) . .
C4 C5 C8 O4 161.2(13) . .
C6 C5 C8 C6' -23.7(13) . .
C4 C5 C8 C6' 152.1(15) . .
C4' C6' C8 O4' -2(3) . .
C5' C6' C8 O4' -177(2) . .
C4' C6' C8 O3 -74(8) . .
C5' C6' C8 O3 111(7) . .
C4' C6' C8 O3' 176(2) . .
C5' C6' C8 O3' 1(3) . .
C4' C6' C8 O4 20.8(14) . .
C5' C6' C8 O4 -154.3(18) . .
C4' C6' C8 C5 -168.0(18) . .
C5' C6' C8 C5 16.9(14) . .
C14 C9 C10 C11 1.8(19) . .
C16 C9 C10 C11 178.9(12) . .
C9 C10 C11 C12 1(2) . .
C10 C11 C12 C13 -2(2) . .
C11 C12 C13 C14 0(2) . .
C11 C12 C13 C15 -179.7(14) . .
C12 C13 C14 C9 3.1(19) . .
C15 C13 C14 C9 -177.4(11) . .
C10 C9 C14 C13 -3.9(18) . .
C16 C9 C14 C13 179.1(11) . .
C12 C13 C15 O7 -176.0(13) . .
C14 C13 C15 O7 4.5(19) . .
C12 C13 C15 O8 7(2) . .
C14 C13 C15 O8 -172.2(13) . .
C10 C9 C16 O6 -7.1(18) . .
C14 C9 C16 O6 169.8(12) . .
C10 C9 C16 O5 172.9(11) . .
C14 C9 C16 O5 -10.2(18) . .
C22 C17 C18 C19 0.0 . .
C23 C17 C18 C19 174.3(11) . .
C17 C18 C19 C20 0.0 . .
C18 C19 C20 C21 0.0 . .
C19 C20 C21 C22 0.0 . .
C19 C20 C21 C24 -177.1(11) . .
C20 C21 C22 C17 0.0 . .
C24 C21 C22 C17 177.2(10) . .
C18 C17 C22 C21 0.0 . .
C23 C17 C22 C21 -174.4(11) . .
C18 C17 C23 O11' -170.7(15) . .
C22 C17 C23 O11' 4(2) . .
C18 C17 C23 O12 -15.0(18) . .
C22 C17 C23 O12 159.4(11) . .
C18 C17 C23 O11 142.9(12) . .
C22 C17 C23 O11 -42.7(17) . .
C18 C17 C23 Sm2 -103(8) . 4_576
C22 C17 C23 Sm2 71(8) . 4_576
C22 C21 C24 O9 29.0(16) . .
C20 C21 C24 O9 -153.8(10) . .
C22 C21 C24 O10 -152.1(11) . .
C20 C21 C24 O10 25.1(16) . .
C30 C25 C26 C27 6(2) . .
C31 C25 C26 C27 177.7(16) . .
C25 C26 C27 C28 -6(3) . .
C26 C27 C28 C29 1(3) . .
C27 C28 C29 C30 3(2) . .
C27 C28 C29 C32 -176.2(15) . .
C28 C29 C30 C25 -3.6(19) . .
C32 C29 C30 C25 175.9(12) . .
C26 C25 C30 C29 -1(2) . .
C31 C25 C30 C29 -172.9(13) . .
C26 C25 C31 O14 -13(2) . .
C30 C25 C31 O14 159.1(14) . .
C26 C25 C31 O13 157.4(15) . .
C30 C25 C31 O13 -31(2) . .
C30 C29 C32 O16 175.2(14) . .
C28 C29 C32 O16 -5.3(18) . .
C30 C29 C32 O15 -10.6(19) . .
C28 C29 C32 O15 168.9(12) . .
N1 C33 C34 C35 0.0 . .
C33 C34 C35 C36 0.0 . .
C34 C35 C36 C37 0.0 . .
C35 C36 C37 N1 0.0 . .
C35 C36 C37 C38 175.1(10) . .
C36 C37 N1 C33 0.0 . .
C38 C37 N1 C33 -175.6(9) . .
C36 C37 N1 Co1 -178.3(5) . .
C38 C37 N1 Co1 6.1(8) . .
C34 C33 N1 C37 0.0 . .
C34 C33 N1 Co1 178.2(6) . .
O3 Co1 N1 C37 -153.4(6) . .
N3 Co1 N1 C37 79.2(5) . .
O4' Co1 N1 C37 175.9(9) . .
N2 Co1 N1 C37 -58.3(5) . .
N4 Co1 N1 C37 12.2(5) . .
O3 Co1 N1 C33 28.4(7) . .
N3 Co1 N1 C33 -99.0(5) . .
O4' Co1 N1 C33 -2.3(10) . .
N2 Co1 N1 C33 123.4(5) . .
N4 Co1 N1 C33 -166.1(5) . .
N1 C37 C38 N4 -31.0(13) . .
C36 C37 C38 N4 153.7(8) . .
N2 C39 C40 C41 0.0 . .
C39 C40 C41 C42 0.0 . .
C40 C41 C42 C43 0.0 . .
C41 C42 C43 N2 0.0 . .
C41 C42 C43 C44 -173.4(12) . .
C42 C43 N2 C39 0.0 . .
C44 C43 N2 C39 174.0(11) . .
C42 C43 N2 Co1 178.0(6) . .
C44 C43 N2 Co1 -8.0(10) . .
C40 C39 N2 C43 0.0 . .
C40 C39 N2 Co1 -177.8(6) . .
O3 Co1 N2 C43 -156.2(7) . .
N3 Co1 N2 C43 -43.9(6) . .
O4' Co1 N2 C43 -161.8(10) . .
N1 Co1 N2 C43 93.0(5) . .
N4 Co1 N2 C43 22.5(5) . .
O3 Co1 N2 C39 21.7(7) . .
N3 Co1 N2 C39 134.0(6) . .
O4' Co1 N2 C39 16.1(11) . .
N1 Co1 N2 C39 -89.1(6) . .
N4 Co1 N2 C39 -159.6(6) . .
N2 C43 C44 N4 -22.4(15) . .
C42 C43 C44 N4 151.3(8) . .
N3 C45 C46 C47 0.0 . .
C45 C46 C47 C48 0.0 . .
C46 C47 C48 C49 0.0 . .
C47 C48 C49 N3 0.0 . .
C47 C48 C49 C50 177.3(12) . .
C48 C49 N3 C45 0.0 . .
C50 C49 N3 C45 -177.6(10) . .
C48 C49 N3 Co1 -179.9(7) . .
C50 C49 N3 Co1 2.6(10) . .
C46 C45 N3 C49 0.0 . .
C46 C45 N3 Co1 179.9(7) . .
O3 Co1 N3 C49 -179.8(7) . .
O4' Co1 N3 C49 -147.0(10) . .
N1 Co1 N3 C49 -52.6(6) . .
N2 Co1 N3 C49 81.3(6) . .
N4 Co1 N3 C49 14.7(6) . .
O3 Co1 N3 C45 0.3(8) . .
O4' Co1 N3 C45 33.1(10) . .
N1 Co1 N3 C45 127.5(6) . .
N2 Co1 N3 C45 -98.6(6) . .
N4 Co1 N3 C45 -165.2(6) . .
C48 C49 C50 N4 154.0(9) . .
N3 C49 C50 N4 -28.6(14) . .
C43 C44 N4 C50 155.9(11) . .
C43 C44 N4 C38 -78.7(15) . .
C43 C44 N4 Co1 38.3(13) . .
C49 C50 N4 C44 -77.9(15) . .
C49 C50 N4 C38 157.5(11) . .
C49 C50 N4 Co1 38.4(13) . .
C37 C38 N4 C44 154.3(12) . .
C37 C38 N4 C50 -80.2(14) . .
C37 C38 N4 Co1 38.8(12) . .
O3 Co1 N4 C44 -28(2) . .
N3 Co1 N4 C44 91.2(9) . .
O4' Co1 N4 C44 158(2) . .
N1 Co1 N4 C44 -146.5(9) . .
N2 Co1 N4 C44 -32.5(9) . .
O3 Co1 N4 C50 -148(2) . .
N3 Co1 N4 C50 -29.0(9) . .
O4' Co1 N4 C50 38(3) . .
N1 Co1 N4 C50 93.3(9) . .
N2 Co1 N4 C50 -152.7(10) . .
O3 Co1 N4 C38 91(2) . .
N3 Co1 N4 C38 -150.4(10) . .
O4' Co1 N4 C38 -84(3) . .
N1 Co1 N4 C38 -28.1(9) . .
N2 Co1 N4 C38 85.9(9) . .
O6 C16 O5 Sm2 123.2(13) . .
C9 C16 O5 Sm2 -56.8(19) . .
O6 C16 O5 Sm1 -8.8(12) . .
C9 C16 O5 Sm1 171.2(9) . .
O8 Sm2 O5 C16 -167.5(15) 2_845 .
O15 Sm2 O5 C16 116.2(15) 2_845 .
O2' Sm2 O5 C16 -87.6(16) . .
O13 Sm2 O5 C16 37.5(15) . .
O2 Sm2 O5 C16 -95.7(15) . .
O12 Sm2 O5 C16 -41.9(18) 4_575 .
O11' Sm2 O5 C16 163.0(17) 4_575 .
O11 Sm2 O5 C16 107.7(17) 4_575 .
O14 Sm2 O5 C16 -11.7(14) . .
O8 Sm2 O5 Sm1 -42.6(5) 2_845 .
O15 Sm2 O5 Sm1 -118.9(4) 2_845 .
O2' Sm2 O5 Sm1 37.3(6) . .
O13 Sm2 O5 Sm1 162.5(3) . .
O2 Sm2 O5 Sm1 29.2(6) . .
O12 Sm2 O5 Sm1 83.0(7) 4_575 .
O11' Sm2 O5 Sm1 -72.0(16) 4_575 .
O11 Sm2 O5 Sm1 -127.4(10) 4_575 .
O14 Sm2 O5 Sm1 113.2(4) . .
O1 Sm1 O5 C16 114.8(8) . .
O16 Sm1 O5 C16 -143.2(10) 1_545 .
O7 Sm1 O5 C16 -163.4(8) 2_845 .
O10 Sm1 O5 C16 46.4(9) . .
OW1 Sm1 O5 C16 -82.4(7) . .
O6 Sm1 O5 C16 4.8(7) . .
O9 Sm1 O5 C16 -17.3(8) . .
O2' Sm1 O5 C16 115.1(9) . .
O1' Sm1 O5 C16 126.7(9) . .
O1 Sm1 O5 Sm2 -34.1(6) . .
O16 Sm1 O5 Sm2 67.9(10) 1_545 .
O7 Sm1 O5 Sm2 47.8(4) 2_845 .
O10 Sm1 O5 Sm2 -102.5(5) . .
OW1 Sm1 O5 Sm2 128.8(4) . .
O6 Sm1 O5 Sm2 -144.0(6) . .
O9 Sm1 O5 Sm2 -166.1(3) . .
O2' Sm1 O5 Sm2 -33.7(6) . .
O1' Sm1 O5 Sm2 -22.1(6) . .
O5 C16 O6 Sm1 9.3(13) . .
C9 C16 O6 Sm1 -170.6(9) . .
O1 Sm1 O6 C16 -83.7(9) . .
O16 Sm1 O6 C16 149.1(8) 1_545 .
O7 Sm1 O6 C16 9.2(10) 2_845 .
O10 Sm1 O6 C16 -152.1(9) . .
OW1 Sm1 O6 C16 79.6(8) . .
O9 Sm1 O6 C16 154.7(9) . .
O5 Sm1 O6 C16 -5.1(7) . .
O2' Sm1 O6 C16 -55.2(9) . .
O1' Sm1 O6 C16 -80.3(11) . .
O8 C15 O7 Sm1 7(3) . 2_855
C13 C15 O7 Sm1 -169.7(15) . 2_855
O7 C15 O8 Sm2 26(2) . 2_855
C13 C15 O8 Sm2 -157.2(9) . 2_855
O10 C24 O9 Sm1 -1.9(15) . .
C21 C24 O9 Sm1 176.9(11) . .
O1 Sm1 O9 C24 -0.6(11) . .
O16 Sm1 O9 C24 -85.7(8) 1_545 .
O7 Sm1 O9 C24 -135.2(9) 2_845 .
O10 Sm1 O9 C24 1.1(8) . .
OW1 Sm1 O9 C24 -175.7(8) . .
O6 Sm1 O9 C24 97.3(8) . .
O5 Sm1 O9 C24 115.1(8) . .
O2' Sm1 O9 C24 47.4(11) . .
O1' Sm1 O9 C24 -16.4(11) . .
O9 C24 O10 Sm1 2.0(16) . .
C21 C24 O10 Sm1 -176.9(10) . .
O1 Sm1 O10 C24 177.5(11) . .
O16 Sm1 O10 C24 80.4(10) 1_545 .
O7 Sm1 O10 C24 134.4(9) 2_845 .
OW1 Sm1 O10 C24 2.9(11) . .
O6 Sm1 O10 C24 -72.6(9) . .
O9 Sm1 O10 C24 -1.0(8) . .
O5 Sm1 O10 C24 -103.7(10) . .
O2' Sm1 O10 C24 -153.0(10) . .
O1' Sm1 O10 C24 165.2(11) . .
O12 C23 O11 O11' -107(2) . .
C17 C23 O11 O11' 95(2) . .
Sm2 C23 O11 O11' -78.1(19) 4_576 .
O11' C23 O11 Sm2 78.1(19) . 4_576
O12 C23 O11 Sm2 -28.5(14) . 4_576
C17 C23 O11 Sm2 173.6(11) . 4_576
Sm2 O11 O11' C23 -93.4(10) 4_576 .
C23 O11 O11' Sm2 93.4(10) . 4_576
O12 C23 O11' O11 98(3) . .
C17 C23 O11' O11 -107(2) . .
Sm2 C23 O11' O11 79.8(18) 4_576 .
O12 C23 O11' Sm2 19(2) . 4_576
O11 C23 O11' Sm2 -79.8(18) . 4_576
C17 C23 O11' Sm2 173.5(11) . 4_576
O11' C23 O12 Sm2 -19(2) . 4_576
O11 C23 O12 Sm2 29.1(15) . 4_576
C17 C23 O12 Sm2 -172.9(11) . 4_576
O14 C31 O13 Sm2 0.8(14) . .
C25 C31 O13 Sm2 -169.9(12) . .
O8 Sm2 O13 C31 175.1(10) 2_845 .
O15 Sm2 O13 C31 -141.2(9) 2_845 .
O2' Sm2 O13 C31 -5.1(12) . .
O5 Sm2 O13 C31 -67.6(9) . .
O2 Sm2 O13 C31 32.8(12) . .
O12 Sm2 O13 C31 81.5(9) 4_575 .
O11' Sm2 O13 C31 129.6(10) 4_575 .
O11 Sm2 O13 C31 137.6(10) 4_575 .
O14 Sm2 O13 C31 -0.5(8) . .
O13 C31 O14 Sm2 -0.7(14) . .
C25 C31 O14 Sm2 169.7(13) . .
O8 Sm2 O14 C31 -174.6(11) 2_845 .
O15 Sm2 O14 C31 47.8(10) 2_845 .
O2' Sm2 O14 C31 176.5(10) . .
O5 Sm2 O14 C31 111.8(9) . .
O13 Sm2 O14 C31 0.4(8) . .
O2 Sm2 O14 C31 -155.5(9) . .
O12 Sm2 O14 C31 -83.5(9) 4_575 .
O11' Sm2 O14 C31 -65.9(11) 4_575 .
O11 Sm2 O14 C31 -43.9(10) 4_575 .
O16 C32 O15 Sm2 19(5) . 2_855
C29 C32 O15 Sm2 -154(4) . 2_855
O15 C32 O16 Sm1 30(4) . 1_565
C29 C32 O16 Sm1 -156(2) . 1_565
